data_7062633
loop_
_publ_author_name
'Moon, Josh'
'Guo, Zhifang'
'Beaumont, Owen A.'
'Hamilton, Sophie'
'Bousrez, Guillaume'
'Mottram, Eleanor'
'Wang, Jun'
'Somers, Anthony E.'
'Deacon, Glen B.'
'Junk, Peter C.'

_publ_section_title
;
 4-Hydroxybenzoato-rare earth(iii) complexes -- syntheses, a structural
 goldmine from coordination diversity and improved corrosion inhibition
 behaviour
;
_journal_issue 36
_journal_name_full 'New Journal of Chemistry'
_journal_page_first 16843
_journal_page_last 16854
_journal_paper_doi 10.1039/D3NJ02735J
_journal_volume 47
_journal_year 2023
_chemical_formula_moiety 'C21 H19 Ce O11, 3(H2 O)'
_chemical_formula_sum 'C21 H25 Ce O14'
_chemical_formula_weight 641.53
_space_group_crystal_system triclinic
_space_group_IT_number 2
_space_group_name_Hall '-P 1'
_space_group_name_H-M_alt 'P -1'
_atom_sites_solution_hydrogens mixed
_audit_creation_date 2023-04-03
_audit_creation_method
;
Olex2 1.3
(compiled 2020.11.12 svn.r5f609507 for OlexSys, GUI svn.r6408)
;
_audit_update_record
;
2023-06-12 deposited with the CCDC.	2023-08-01 downloaded from the CCDC.
;
_cell_angle_alpha 104.267(3)
_cell_angle_beta 93.474(3)
_cell_angle_gamma 96.567(2)
_cell_formula_units_Z 2
_cell_length_a 6.36120(10)
_cell_length_b 10.0317(2)
_cell_length_c 19.6952(9)
_cell_measurement_reflns_used 12088
_cell_measurement_temperature 122.99(10)
_cell_measurement_theta_max 77.0760
_cell_measurement_theta_min 4.5400
_cell_volume 1204.91(7)
_computing_cell_refinement 'CrysAlisPro 1.171.40.84a (Rigaku OD, 2020)'
_computing_data_collection 'CrysAlisPro 1.171.40.84a (Rigaku OD, 2020)'
_computing_data_reduction 'CrysAlisPro 1.171.40.84a (Rigaku OD, 2020)'
_computing_molecular_graphics 'Olex2 1.3 (Dolomanov et al., 2009)'
_computing_publication_material 'Olex2 1.3 (Dolomanov et al., 2009)'
_computing_structure_refinement 'SHELXL 2018/3 (Sheldrick, 2015)'
_diffrn_ambient_environment N~2~
_diffrn_ambient_temperature 122.99(10)
_diffrn_detector 'Hybrid Pixel Array Detector'
_diffrn_detector_area_resol_mean 10.0000
_diffrn_detector_type HyPix
_diffrn_measured_fraction_theta_full 0.999
_diffrn_measured_fraction_theta_max 0.973
_diffrn_measurement_details
;
List of Runs (angles in degrees, time in seconds):

  # Type    Start    End  Width  t~exp~   \w     \q     \k     \f   Frames
#--------------------------------------------------------------------------
  1  \w     89.00 178.00   0.50    0.15    --  107.75 134.00 109.00  178
  2  \w     88.00 178.00   0.50    0.15    --  107.75 136.00 -71.00  180
  3  \w     95.00 178.00   0.50    0.15    --  107.75 125.00-120.00  166
  4  \w     95.00 178.00   0.50    0.15    --  107.75 125.00-180.00  166
  5  \w    -60.00  28.00   0.50    0.06    --  -47.64  19.00  30.00  176
  6  \w    -94.00 -19.00   0.50    0.06    --  -47.64 136.00 -71.00  150
  7  \w    -94.00 -19.00   0.50    0.15    --  -86.25 136.00 -71.00  150
  8  \w    -92.00 -18.00   0.50    0.06    --  -47.64 134.00 109.00  148
  9  \w     41.00 101.00   0.50    0.06    --   47.64-136.00-136.00  120
 10  \w     -1.00  81.00   0.50    0.06    --   47.64 -99.00-150.00  164
 11  \w     41.00 120.00   0.50    0.15    --  107.75-136.00-136.00  158
 12  \w     35.00 112.00   0.50    0.15    --  107.75-125.00 -60.00  154
 13  \w     35.00 112.00   0.50    0.15    --  107.75-125.00   0.00  154
 14  \w     39.00 119.00   0.50    0.15    --  107.75-134.00  42.00  160
 15  \w     35.00 112.00   0.50    0.15    --  107.75-125.00 150.00  154
 16  \w     76.00 101.00   0.50    0.15    --  107.75 -94.00  60.00   50
 17  \w     35.00 107.00   0.50    0.15    --  107.75-104.00  64.40  144
 18  \w     39.00 100.00   0.50    0.06    --   47.64-134.00  42.00  122
 19  \w     35.00 106.00   0.50    0.15    --  107.75 -94.00-180.00  142
 20  \w     71.00 102.00   0.50    0.15    --  107.75 -94.00-150.00   62
 21  \w     37.00  68.00   0.50    0.15    --  107.75 -94.00-150.00   62
 22  \w     35.00  68.00   0.50    0.15    --  107.75 -94.00-120.00   66
 23  \w     74.00 106.00   0.50    0.15    --  107.75 -94.00-120.00   64
 24  \w     35.00 131.00   0.50    0.15    --  107.75 -77.00 -30.00  192
 25  \w     35.00 124.00   0.50    0.15    --  107.75 -61.00-150.00  178
 26  \w     36.00  76.00   0.50    0.15    --  107.75 -45.00-120.00   80
 27  \w     33.00  66.00   0.50    0.15    --  107.75 -30.00-180.00   66
 28  \w     33.00  66.00   0.50    0.15    --  107.75 -30.00 -90.00   66
 29  \w     36.00  66.00   0.50    0.15    --  107.75 -30.00-120.00   60
 30  \w     36.00  76.00   0.50    0.15    --  107.75 -45.00 -60.00   80
 31  \w     33.00  66.00   0.50    0.15    --  107.75 -30.00 -30.00   66
 32  \w     33.00  66.00   0.50    0.15    --  107.75 -30.00  30.00   66
 33  \w     33.00 122.00   0.50    0.15    --  107.75 -15.00 -30.00  178
 34  \w     33.00 122.00   0.50    0.15    --  107.75 -15.00  60.00  178
 35  \w     33.00  64.00   0.50    0.15    --  107.75 -30.00  90.00   62
 36  \w     47.00  74.00   0.50    0.15    --  107.75 -45.00 120.00   54
 37  \w     38.00  64.00   0.50    0.15    --  107.75 -30.00 150.00   52
 38  \w   -120.00 -25.00   0.50    0.06    --  -47.64 -77.00  60.00  190
 39  \w   -158.00 -73.00   0.50    0.15    --  -86.25 -45.00  90.00  170
 40  \w   -158.00 -73.00   0.50    0.15    --  -86.25 -45.00  30.00  170
 41  \w   -120.00 -73.00   0.50    0.06    --  -47.64-125.00  90.00   94
 42  \w   -120.00 -68.00   0.50    0.06    --  -47.64-134.00  42.00  104
 43  \w   -159.00 -68.00   0.50    0.15    --  -86.25-134.00  42.00  182
 44  \w   -120.00 -66.00   0.50    0.06    --  -47.64-136.00-136.00  108
 45  \w   -159.00 -66.00   0.50    0.15    --  -86.25-136.00-136.00  186
;
_diffrn_measurement_device 'four-circle diffractometer'
_diffrn_measurement_device_type 'XtaLAB Synergy, Dualflex, HyPix'
_diffrn_measurement_method '\w scans'
_diffrn_orient_matrix_type 'CrysAlisPro convention (1999,Acta A55,543-557)'
_diffrn_orient_matrix_UB_11 -0.2080914000
_diffrn_orient_matrix_UB_12 0.0587707000
_diffrn_orient_matrix_UB_13 0.0193006000
_diffrn_orient_matrix_UB_21 0.0752594000
_diffrn_orient_matrix_UB_22 0.0290401000
_diffrn_orient_matrix_UB_23 0.0787185000
_diffrn_orient_matrix_UB_31 0.1047484000
_diffrn_orient_matrix_UB_32 0.1458353000
_diffrn_orient_matrix_UB_33 -0.0007464000
_diffrn_radiation_monochromator mirror
_diffrn_radiation_probe x-ray
_diffrn_radiation_type 'Cu K\a'
_diffrn_radiation_wavelength 1.54184
_diffrn_reflns_av_unetI/netI 0.0637
_diffrn_reflns_Laue_measured_fraction_full 0.999
_diffrn_reflns_Laue_measured_fraction_max 0.973
_diffrn_reflns_limit_h_max 7
_diffrn_reflns_limit_h_min -8
_diffrn_reflns_limit_k_max 12
_diffrn_reflns_limit_k_min -12
_diffrn_reflns_limit_l_max 24
_diffrn_reflns_limit_l_min -10
_diffrn_reflns_number 4963
_diffrn_reflns_point_group_measured_fraction_full 0.999
_diffrn_reflns_point_group_measured_fraction_max 0.973
_diffrn_reflns_theta_full 67.684
_diffrn_reflns_theta_max 77.359
_diffrn_reflns_theta_min 4.584
_diffrn_source 'micro-focus sealed X-ray tube'
_diffrn_source_type 'PhotonJet (Cu) X-ray Source'
_exptl_absorpt_coefficient_mu 15.248
_exptl_absorpt_correction_T_max 1.00000
_exptl_absorpt_correction_T_min 0.48628
_exptl_absorpt_correction_type multi-scan
_exptl_absorpt_process_details
;
CrysAlisPro 1.171.40.84a (Rigaku Oxford Diffraction, 2020)
Empirical absorption correction using spherical harmonics,
implemented in SCALE3 ABSPACK scaling algorithm.
;
_exptl_crystal_colour colourless
_exptl_crystal_colour_primary colourless
_exptl_crystal_density_diffrn 1.768
_exptl_crystal_description prism
_exptl_crystal_F_000 642
_exptl_crystal_size_max 0.2
_exptl_crystal_size_mid 0.16
_exptl_crystal_size_min 0.1
_refine_diff_density_max 13.258
_refine_diff_density_min -4.594
_refine_diff_density_rms 0.488
_refine_ls_extinction_coef 0.0031(11)
_refine_ls_extinction_expression Fc^*^=kFc[1+0.001xFc^2^\l^3^/sin(2\q)]^-1/4^
_refine_ls_extinction_method 'SHELXL-2018/3 (Sheldrick 2018)'
_refine_ls_goodness_of_fit_ref 1.358
_refine_ls_hydrogen_treatment constr
_refine_ls_matrix_type full
_refine_ls_number_parameters 341
_refine_ls_number_reflns 4963
_refine_ls_number_restraints 23
_refine_ls_restrained_S_all 1.356
_refine_ls_R_factor_all 0.1144
_refine_ls_R_factor_gt 0.1128
_refine_ls_shift/su_max 0.001
_refine_ls_shift/su_mean 0.000
_refine_ls_structure_factor_coef Fsqd
_refine_ls_weighting_details 'w=1/[\s^2^(Fo^2^)+(0.2000P)^2^] where P=(Fo^2^+2Fc^2^)/3'
_refine_ls_weighting_scheme calc
_refine_ls_wR_factor_gt 0.2826
_refine_ls_wR_factor_ref 0.2855
_reflns_Friedel_coverage 0.000
_reflns_number_gt 4705
_reflns_number_total 4963
_reflns_threshold_expression 'I > 2\s(I)'
_cod_data_source_file d3nj02735j2.cif
_cod_data_source_block jo204ce_a2_tw
_cod_depositor_comments 'Adding full bibliography for 7062632--7062650.cif.'
_cod_database_code 7062633
_shelx_shelxl_version_number 2018/3
_chemical_oxdiff_formula 'Ce C H O'
_shelx_space_group_comment
;
The symmetry employed for this shelxl refinement is uniquely defined
by the following loop, which should always be used as a source of
symmetry information in preference to the above space-group names.
They are only intended as comments.
;
_shelx_estimated_absorpt_t_max 0.311
_shelx_estimated_absorpt_t_min 0.150
_reflns_odcompleteness_completeness 99.85
_reflns_odcompleteness_iscentric 1
_reflns_odcompleteness_theta 71.98
_olex2_refinement_description
;
1. Twinned data refinement
 Scales: 0.6287
 0.3713
2. Restrained distances
 H14B_$2-H9
 2.2 with sigma of 0.02
 H9-H14A_$2
 2.2 with sigma of 0.02
 H14B-H6
 2.2 with sigma of 0.02
 H14A-H6
 2.2 with sigma of 0.02
 H14B_$3-H11B
 2.2 with sigma of 0.02
3. Uiso/Uaniso restraints and constraints
C16 \\sim C15: within 2A with sigma of 0.001 and sigma for terminal atoms of
0.002 within 2A
C17 \\sim C16 \\sim C21 \\sim C15: within 2A with sigma of 0.001 and sigma for
terminal atoms of 0.002 within 2A
4.a Free rotating group:
 O14(H14A,H14B), O13(H13A,H13B), O11(H11A,H11B)
4.b Rotating group:
 O10(H10A,H10B), O12(H12A,H12B)
4.c Aromatic/amide H refined with riding coordinates:
 C10(H10), C7(H7), C11(H11), C6(H6A), C17(H17), C21(H21), C14(H14), C3(H3A),
 C13(H13), C4(H4), C20(H20), C18(H18)
4.d Idealised tetrahedral OH refined as rotating group:
 O6(H6), O3(H3), O9(H9)
;
_olex2_submission_special_instructions 'No special instructions were received'
_oxdiff_exptl_absorpt_empirical_details
;
Empirical correction (ABSPACK) includes:
- Absorption correction using spherical harmonics
- Frame scaling
;
_oxdiff_exptl_absorpt_empirical_full_max 2.726
_oxdiff_exptl_absorpt_empirical_full_min 0.417

loop_
_space_group_symop_operation_xyz
'x, y, z'
'-x, -y, -z'

loop_
_atom_site_label
_atom_site_type_symbol
_atom_site_fract_x
_atom_site_fract_y
_atom_site_fract_z
_atom_site_U_iso_or_equiv
_atom_site_adp_type
_atom_site_occupancy
_atom_site_site_symmetry_order
_atom_site_calc_flag
_atom_site_refinement_flags_posn
_atom_site_refinement_flags_adp
_atom_site_refinement_flags_occupancy
_atom_site_disorder_assembly
_atom_site_disorder_group
Ce01 Ce 0.50362(6) 0.25828(4) 0.51739(2) 0.0131(3) Uani 1 1 d . . . . .
O10 O 0.1686(11) 0.0844(7) 0.4596(4) 0.0215(14) Uani 1 1 d . . . . .
H10A H 0.181330 0.004607 0.466262 0.032 Uiso 1 1 d R U . . .
H10B H 0.060291 0.108359 0.480849 0.032 Uiso 1 1 d R U . . .
O2 O 0.5806(10) -0.1548(7) 0.3870(4) 0.0189(13) Uani 1 1 d . . . . .
O12 O 0.8080(11) 0.3766(7) 0.4599(4) 0.0222(14) Uani 1 1 d . . . . .
H12A H 0.792292 0.461273 0.464159 0.033 Uiso 1 1 d R U . . .
H12B H 0.926630 0.379680 0.483177 0.033 Uiso 1 1 d R U . . .
O5 O 0.3568(10) 0.5401(7) 0.3873(4) 0.0190(13) Uani 1 1 d . . . . .
O6 O 0.1527(12) 0.0514(8) 0.1090(4) 0.0249(15) Uani 1 1 d . . . . .
H6 H 0.022792 0.032791 0.095037 0.037 Uiso 1 1 calc DR U . . .
O4 O 0.3456(10) 0.3592(7) 0.4334(4) 0.0198(13) Uani 1 1 d . . . . .
O1 O 0.6161(11) 0.0727(7) 0.4339(4) 0.0188(13) Uani 1 1 d . . . . .
O3 O 0.6653(12) 0.0713(9) 0.1145(4) 0.0254(15) Uani 1 1 d . . . . .
H3 H 0.688058 0.000327 0.084414 0.038 Uiso 1 1 calc R U . . .
O7 O 0.1626(9) 0.3514(6) 0.5616(3) 0.0134(12) Uani 1 1 d . . . . .
O8 O -0.1309(10) 0.2101(6) 0.5615(3) 0.0161(12) Uani 1 1 d . . . . .
O14 O 0.0316(13) -0.2287(8) 0.0561(4) 0.0319(17) Uani 1 1 d G . . . .
H14A H 0.098608 -0.176750 0.093807 0.048 Uiso 1 1 d DG U . . .
H14B H -0.077889 -0.190173 0.050195 0.048 Uiso 1 1 d DG U . . .
O13 O 0.7167(15) 0.2879(9) 0.0511(4) 0.0335(18) Uani 1 1 d G . . . .
H13A H 0.669888 0.359869 0.074326 0.050 Uiso 1 1 d G U . . .
H13B H 0.750959 0.245858 0.081843 0.050 Uiso 1 1 d G U . . .
O9 O 0.1087(18) 0.4433(10) 0.8904(4) 0.043(2) Uani 1 1 d . . . . .
H9 H 0.098496 0.370802 0.904695 0.064 Uiso 1 1 calc DR U . . .
C10 C 0.2100(13) 0.1717(9) 0.3012(5) 0.0142(17) Uani 1 1 d . . . . .
H10 H 0.203664 0.135249 0.341363 0.017 Uiso 1 1 calc R U . . .
C1 C 0.6113(13) -0.0310(9) 0.3814(5) 0.0139(16) Uani 1 1 d . . . . .
C7 C 0.6872(13) 0.1291(10) 0.3040(5) 0.0151(17) Uani 1 1 d . . . . .
H7 H 0.713642 0.204707 0.344727 0.018 Uiso 1 1 calc R U . . .
O11 O 0.3208(15) 0.1457(10) -0.0012(5) 0.0378(19) Uani 1 1 d G . . . .
H11A H 0.420775 0.202924 0.024286 0.057 Uiso 1 1 d G U . . .
H11B H 0.253395 0.110777 0.027707 0.057 Uiso 1 1 d DG U . . .
C8 C 0.3237(13) 0.4114(9) 0.3813(5) 0.0126(16) Uani 1 1 d . . . . .
C11 C 0.1710(15) 0.0835(10) 0.2342(5) 0.0178(18) Uani 1 1 d . . . . .
H11 H 0.139616 -0.013807 0.228034 0.021 Uiso 1 1 calc R U . . .
C6 C 0.6956(15) 0.1527(10) 0.2384(5) 0.0165(18) Uani 1 1 d . . . . .
H6A H 0.726842 0.245014 0.234139 0.020 Uiso 1 1 calc R U . . .
C15 C 0.0263(15) 0.2979(9) 0.5929(5) 0.0157(10) Uani 1 1 d . U . . .
C17 C -0.1000(15) 0.2756(9) 0.7096(5) 0.0168(10) Uani 1 1 d . U . . .
H17 H -0.215195 0.209601 0.684620 0.020 Uiso 1 1 calc R U . . .
C16 C 0.0461(15) 0.3368(9) 0.6731(5) 0.0164(9) Uani 1 1 d . U . . .
C21 C 0.2133(15) 0.4356(9) 0.7095(5) 0.0171(10) Uani 1 1 d . U . . .
H21 H 0.311319 0.479014 0.684506 0.020 Uiso 1 1 calc R U . . .
C14 C 0.2564(15) 0.3690(11) 0.2508(5) 0.0206(19) Uani 1 1 d . . . . .
H14 H 0.280688 0.466622 0.256766 0.025 Uiso 1 1 calc R U . . .
C3 C 0.6125(15) -0.1155(10) 0.2506(5) 0.0181(17) Uani 1 1 d . . . . .
H3A H 0.587150 -0.207803 0.255272 0.022 Uiso 1 1 calc R U . . .
C2 C 0.6400(13) -0.0053(9) 0.3106(5) 0.0158(17) Uani 1 1 d . . . . .
C9 C 0.2592(14) 0.3166(9) 0.3096(5) 0.0156(17) Uani 1 1 d . . . . .
C5 C 0.6590(16) 0.0430(11) 0.1778(5) 0.0180(18) Uani 1 1 d . . . . .
C13 C 0.2192(16) 0.2830(11) 0.1842(5) 0.0214(19) Uani 1 1 d . . . . .
H13 H 0.220922 0.320375 0.144334 0.026 Uiso 1 1 calc R U . . .
C12 C 0.1784(16) 0.1390(10) 0.1756(5) 0.0185(18) Uani 1 1 d . . . . .
C4 C 0.6212(16) -0.0932(10) 0.1840(5) 0.0196(18) Uani 1 1 d . . . . .
H4 H 0.601967 -0.169200 0.143409 0.023 Uiso 1 1 calc R U . . .
C19 C 0.0887(17) 0.4085(11) 0.8184(5) 0.0223(19) Uani 1 1 d . . . . .
C20 C 0.2360(17) 0.4701(11) 0.7825(6) 0.023(2) Uani 1 1 d . . . . .
H20 H 0.351555 0.535540 0.807656 0.028 Uiso 1 1 calc R U . . .
C18 C -0.0780(18) 0.3107(12) 0.7830(5) 0.024(2) Uani 1 1 d . . . . .
H18 H -0.176176 0.267950 0.808306 0.029 Uiso 1 1 calc R U . . .

loop_
_atom_site_aniso_label
_atom_site_aniso_U_11
_atom_site_aniso_U_22
_atom_site_aniso_U_33
_atom_site_aniso_U_23
_atom_site_aniso_U_13
_atom_site_aniso_U_12
Ce01 0.0121(4) 0.0075(4) 0.0183(4) 0.0012(2) -0.0006(2) 0.0014(2)
O10 0.016(3) 0.018(3) 0.031(4) 0.006(3) 0.004(3) 0.003(2)
O2 0.016(3) 0.016(3) 0.022(3) 0.002(2) 0.000(2) 0.003(2)
O12 0.020(3) 0.011(3) 0.031(4) 0.000(3) -0.006(3) 0.001(2)
O5 0.017(3) 0.012(3) 0.024(3) 0.000(2) -0.001(2) 0.001(2)
O6 0.025(4) 0.020(3) 0.021(3) -0.008(3) -0.002(3) 0.000(3)
O4 0.017(3) 0.019(3) 0.024(3) 0.008(3) -0.006(2) 0.004(2)
O1 0.021(3) 0.013(3) 0.022(3) 0.002(2) 0.000(2) 0.006(2)
O3 0.025(4) 0.030(4) 0.021(3) 0.005(3) 0.003(3) 0.005(3)
O7 0.012(3) 0.006(3) 0.018(3) 0.000(2) -0.002(2) -0.006(2)
O8 0.014(3) 0.008(3) 0.024(3) 0.002(2) 0.000(2) 0.000(2)
O14 0.037(5) 0.021(4) 0.035(4) 0.008(3) -0.002(3) -0.004(3)
O13 0.042(5) 0.023(4) 0.032(4) 0.003(3) 0.003(3) -0.004(3)
O9 0.072(6) 0.029(4) 0.019(4) 0.005(3) -0.002(4) -0.024(4)
C10 0.005(4) 0.011(4) 0.025(4) 0.002(3) -0.002(3) -0.001(3)
C1 0.011(4) 0.007(4) 0.019(4) -0.004(3) -0.002(3) -0.001(3)
C7 0.008(4) 0.015(4) 0.021(4) 0.002(3) -0.001(3) 0.005(3)
O11 0.041(5) 0.036(5) 0.033(4) 0.006(4) 0.002(4) 0.002(4)
C8 0.011(4) 0.007(4) 0.020(4) 0.001(3) 0.001(3) 0.004(3)
C11 0.022(5) 0.012(4) 0.018(4) 0.000(3) -0.004(3) 0.008(3)
C6 0.020(4) 0.014(5) 0.017(4) 0.003(3) 0.002(3) 0.010(3)
C15 0.016(2) 0.005(2) 0.026(2) 0.0043(18) -0.0010(19) 0.0015(17)
C17 0.016(2) 0.007(2) 0.026(2) 0.0032(18) -0.0013(19) 0.0014(17)
C16 0.016(2) 0.0061(19) 0.026(2) 0.0037(17) -0.0013(17) 0.0015(16)
C21 0.017(2) 0.007(2) 0.026(2) 0.0032(19) -0.0015(19) 0.0015(18)
C14 0.015(4) 0.018(5) 0.028(5) 0.005(4) 0.000(3) 0.003(3)
C3 0.020(4) 0.007(4) 0.027(5) 0.005(3) 0.000(3) 0.003(3)
C2 0.010(4) 0.011(4) 0.024(4) 0.001(3) 0.000(3) 0.000(3)
C9 0.015(4) 0.005(4) 0.023(4) -0.001(3) -0.007(3) 0.001(3)
C5 0.019(5) 0.021(5) 0.015(4) 0.004(4) 0.003(3) 0.007(4)
C13 0.020(5) 0.018(5) 0.025(5) 0.002(4) 0.000(4) 0.005(4)
C12 0.020(5) 0.011(4) 0.020(4) -0.003(3) -0.003(3) 0.004(3)
C4 0.025(5) 0.018(5) 0.016(4) 0.003(3) 0.003(3) 0.007(4)
C19 0.025(5) 0.017(4) 0.022(4) 0.004(4) 0.002(4) -0.004(4)
C20 0.021(5) 0.017(5) 0.026(5) -0.001(4) -0.006(4) -0.003(4)
C18 0.025(5) 0.024(5) 0.022(5) 0.007(4) 0.001(4) -0.006(4)

loop_
_atom_type_symbol
_atom_type_description
_atom_type_scat_dispersion_real
_atom_type_scat_dispersion_imag
_atom_type_scat_source
C C 0.0181 0.0091 'International Tables Vol C Tables 4.2.6.8 and 6.1.1.4'
H H 0.0000 0.0000 'International Tables Vol C Tables 4.2.6.8 and 6.1.1.4'
Ce Ce -1.8482 9.6596 'International Tables Vol C Tables 4.2.6.8 and 6.1.1.4'
O O 0.0492 0.0322 'International Tables Vol C Tables 4.2.6.8 and 6.1.1.4'

loop_
_geom_angle_atom_site_label_1
_geom_angle_atom_site_label_2
_geom_angle_atom_site_label_3
_geom_angle
_geom_angle_site_symmetry_1
_geom_angle_site_symmetry_3
_geom_angle_publ_flag
O10 Ce01 O12 130.3(2) . . ?
O2 Ce01 O10 79.3(2) 2_656 . ?
O2 Ce01 O12 145.1(2) 2_656 . ?
O2 Ce01 O5 83.2(2) 2_656 2_666 ?
O2 Ce01 O7 74.2(2) 2_656 . ?
O2 Ce01 O8 77.5(2) 2_656 1_655 ?
O5 Ce01 O10 145.4(2) 2_666 . ?
O5 Ce01 O12 78.4(2) 2_666 . ?
O5 Ce01 O7 77.7(2) 2_666 . ?
O5 Ce01 O8 74.2(2) 2_666 1_655 ?
O4 Ce01 O10 75.0(2) . . ?
O4 Ce01 O2 141.8(2) . 2_656 ?
O4 Ce01 O12 71.9(2) . . ?
O4 Ce01 O5 102.6(2) . 2_666 ?
O4 Ce01 O7 70.5(2) . . ?
O4 Ce01 O8 140.6(2) . 1_655 ?
O1 Ce01 O10 72.1(2) . . ?
O1 Ce01 O2 102.8(2) . 2_656 ?
O1 Ce01 O12 75.5(2) . . ?
O1 Ce01 O5 141.4(2) . 2_666 ?
O1 Ce01 O4 95.7(2) . . ?
O1 Ce01 O7 140.9(2) . . ?
O1 Ce01 O8 70.2(2) . 1_655 ?
O7 Ce01 O10 69.0(2) . . ?
O7 Ce01 O12 129.0(2) . . ?
O8 Ce01 O10 129.4(2) 1_655 . ?
O8 Ce01 O12 69.0(2) 1_655 . ?
O8 Ce01 O7 141.93(19) 1_655 . ?
Ce01 O10 H10A 109.7 . . ?
Ce01 O10 H10B 109.7 . . ?
H10A O10 H10B 104.3 . . ?
C1 O2 Ce01 134.0(6) . 2_656 ?
Ce01 O12 H12A 109.5 . . ?
Ce01 O12 H12B 109.5 . . ?
H12A O12 H12B 104.5 . . ?
C8 O5 Ce01 134.6(6) . 2_666 ?
C12 O6 H6 109.5 . . ?
C8 O4 Ce01 160.4(6) . . ?
C1 O1 Ce01 160.7(6) . . ?
C5 O3 H3 109.5 . . ?
C15 O7 Ce01 128.2(6) . . ?
C15 O8 Ce01 127.8(6) . 1_455 ?
H14A O14 H14B 104.5 . . ?
H13A O13 H13B 104.5 . . ?
C19 O9 H9 109.5 . . ?
C11 C10 H10 120.2 . . ?
C11 C10 C9 119.6(8) . . ?
C9 C10 H10 120.2 . . ?
O2 C1 O1 122.1(8) . . ?
O2 C1 C2 119.3(8) . . ?
O1 C1 C2 118.6(8) . . ?
C6 C7 H7 120.1 . . ?
C6 C7 C2 119.9(8) . . ?
C2 C7 H7 120.1 . . ?
H11A O11 H11B 104.5 . . ?
O5 C8 O4 122.5(8) . . ?
O5 C8 C9 118.4(8) . . ?
O4 C8 C9 119.0(7) . . ?
C10 C11 H11 120.2 . . ?
C10 C11 C12 119.5(8) . . ?
C12 C11 H11 120.2 . . ?
C7 C6 H6A 119.5 . . ?
C7 C6 C5 121.0(8) . . ?
C5 C6 H6A 119.5 . . ?
O7 C15 O8 123.3(8) . . ?
O7 C15 C16 119.4(8) . . ?
O8 C15 C16 117.3(9) . . ?
C16 C17 H17 119.9 . . ?
C16 C17 C18 120.2(9) . . ?
C18 C17 H17 119.9 . . ?
C17 C16 C15 120.8(9) . . ?
C17 C16 C21 120.2(9) . . ?
C21 C16 C15 119.0(9) . . ?
C16 C21 H21 120.1 . . ?
C20 C21 C16 119.7(10) . . ?
C20 C21 H21 120.1 . . ?
C9 C14 H14 119.3 . . ?
C13 C14 H14 119.3 . . ?
C13 C14 C9 121.3(9) . . ?
C2 C3 H3A 119.3 . . ?
C4 C3 H3A 119.3 . . ?
C4 C3 C2 121.3(8) . . ?
C7 C2 C1 120.2(8) . . ?
C7 C2 C3 119.3(9) . . ?
C3 C2 C1 120.4(8) . . ?
C10 C9 C8 120.1(8) . . ?
C14 C9 C10 119.6(8) . . ?
C14 C9 C8 120.3(8) . . ?
O3 C5 C6 118.9(8) . . ?
O3 C5 C4 121.5(8) . . ?
C6 C5 C4 119.5(8) . . ?
C14 C13 H13 120.4 . . ?
C14 C13 C12 119.2(9) . . ?
C12 C13 H13 120.4 . . ?
O6 C12 C11 119.7(8) . . ?
O6 C12 C13 119.6(9) . . ?
C11 C12 C13 120.7(9) . . ?
C3 C4 C5 118.8(8) . . ?
C3 C4 H4 120.6 . . ?
C5 C4 H4 120.6 . . ?
O9 C19 C20 119.8(10) . . ?
O9 C19 C18 118.8(10) . . ?
C18 C19 C20 121.4(9) . . ?
C21 C20 C19 119.5(10) . . ?
C21 C20 H20 120.2 . . ?
C19 C20 H20 120.2 . . ?
C17 C18 H18 120.5 . . ?
C19 C18 C17 119.0(10) . . ?
C19 C18 H18 120.5 . . ?

loop_
_geom_bond_atom_site_label_1
_geom_bond_atom_site_label_2
_geom_bond_distance
_geom_bond_site_symmetry_2
_geom_bond_publ_flag
Ce01 O10 2.599(7) . ?
Ce01 O2 2.423(7) 2_656 ?
Ce01 O12 2.615(8) . ?
Ce01 O5 2.433(7) 2_666 ?
Ce01 O4 2.373(6) . ?
Ce01 O1 2.371(7) . ?
Ce01 O7 2.575(6) . ?
Ce01 O8 2.571(6) 1_655 ?
O10 H10A 0.8546 . ?
O10 H10B 0.8548 . ?
O2 C1 1.268(12) . ?
O12 H12A 0.8512 . ?
O12 H12B 0.8519 . ?
O5 C8 1.259(11) . ?
O6 H6 0.8400 . ?
O6 C12 1.376(12) . ?
O4 C8 1.269(11) . ?
O1 C1 1.269(11) . ?
O3 H3 0.8400 . ?
O3 C5 1.346(12) . ?
O7 C15 1.241(11) . ?
O8 C15 1.270(11) . ?
O14 H14A 0.8509 . ?
O14 H14B 0.8498 . ?
O13 H13A 0.8494 . ?
O13 H13B 0.8497 . ?
O9 H9 0.8400 . ?
O9 C19 1.368(14) . ?
C10 H10 0.9500 . ?
C10 C11 1.386(13) . ?
C10 C9 1.418(12) . ?
C1 C2 1.496(13) . ?
C7 H7 0.9500 . ?
C7 C6 1.372(13) . ?
C7 C2 1.388(13) . ?
O11 H11A 0.8498 . ?
O11 H11B 0.8504 . ?
C8 C9 1.499(12) . ?
C11 H11 0.9500 . ?
C11 C12 1.399(13) . ?
C6 H6A 0.9500 . ?
C6 C5 1.396(13) . ?
C15 C16 1.524(14) . ?
C17 H17 0.9500 . ?
C17 C16 1.389(13) . ?
C17 C18 1.395(15) . ?
C16 C21 1.394(13) . ?
C21 H21 0.9500 . ?
C21 C20 1.386(16) . ?
C14 H14 0.9500 . ?
C14 C9 1.384(13) . ?
C14 C13 1.371(15) . ?
C3 H3A 0.9500 . ?
C3 C2 1.392(13) . ?
C3 C4 1.386(13) . ?
C5 C4 1.397(15) . ?
C13 H13 0.9500 . ?
C13 C12 1.404(14) . ?
C4 H4 0.9500 . ?
C19 C20 1.387(15) . ?
C19 C18 1.381(15) . ?
C20 H20 0.9500 . ?
C18 H18 0.9500 . ?

loop_
_geom_torsion_atom_site_label_1
_geom_torsion_atom_site_label_2
_geom_torsion_atom_site_label_3
_geom_torsion_atom_site_label_4
_geom_torsion
_geom_torsion_site_symmetry_1
_geom_torsion_site_symmetry_2
_geom_torsion_site_symmetry_3
_geom_torsion_site_symmetry_4
_geom_torsion_publ_flag
Ce01 O2 C1 O1 5.2(13) 2_656 . . . ?
Ce01 O2 C1 C2 -173.9(6) 2_656 . . . ?
Ce01 O5 C8 O4 6.7(13) 2_666 . . . ?
Ce01 O5 C8 C9 -172.4(6) 2_666 . . . ?
Ce01 O4 C8 O5 -92.4(19) . . . . ?
Ce01 O4 C8 C9 86.6(19) . . . . ?
Ce01 O1 C1 O2 -94.6(19) . . . . ?
Ce01 O1 C1 C2 85(2) . . . . ?
Ce01 O7 C15 O8 -87.0(10) . . . . ?
Ce01 O7 C15 C16 92.4(10) . . . . ?
Ce01 O8 C15 O7 -87.4(10) 1_455 . . . ?
Ce01 O8 C15 C16 93.2(9) 1_455 . . . ?
O2 C1 C2 C7 -175.9(8) . . . . ?
O2 C1 C2 C3 6.4(13) . . . . ?
O5 C8 C9 C10 -176.7(8) . . . . ?
O5 C8 C9 C14 6.1(13) . . . . ?
O4 C8 C9 C10 4.2(12) . . . . ?
O4 C8 C9 C14 -173.0(8) . . . . ?
O1 C1 C2 C7 4.9(12) . . . . ?
O1 C1 C2 C3 -172.8(8) . . . . ?
O3 C5 C4 C3 -178.7(9) . . . . ?
O7 C15 C16 C17 -178.0(8) . . . . ?
O7 C15 C16 C21 2.2(14) . . . . ?
O8 C15 C16 C17 1.4(14) . . . . ?
O8 C15 C16 C21 -178.3(8) . . . . ?
O9 C19 C20 C21 -179.2(12) . . . . ?
O9 C19 C18 C17 179.5(12) . . . . ?
C10 C11 C12 O6 176.1(9) . . . . ?
C10 C11 C12 C13 -1.7(14) . . . . ?
C7 C6 C5 O3 178.9(9) . . . . ?
C7 C6 C5 C4 -2.5(14) . . . . ?
C11 C10 C9 C8 -173.6(8) . . . . ?
C11 C10 C9 C14 3.5(13) . . . . ?
C6 C7 C2 C1 -174.5(8) . . . . ?
C6 C7 C2 C3 3.3(13) . . . . ?
C6 C5 C4 C3 2.7(14) . . . . ?
C15 C16 C21 C20 -178.8(10) . . . . ?
C17 C16 C21 C20 1.5(15) . . . . ?
C16 C17 C18 C19 1.1(17) . . . . ?
C16 C21 C20 C19 -1.6(17) . . . . ?
C14 C13 C12 O6 -176.4(9) . . . . ?
C14 C13 C12 C11 1.4(15) . . . . ?
C2 C7 C6 C5 -0.5(14) . . . . ?
C2 C3 C4 C5 0.1(15) . . . . ?
C9 C10 C11 C12 -0.8(13) . . . . ?
C9 C14 C13 C12 1.5(15) . . . . ?
C13 C14 C9 C10 -3.9(14) . . . . ?
C13 C14 C9 C8 173.3(9) . . . . ?
C4 C3 C2 C1 174.7(9) . . . . ?
C4 C3 C2 C7 -3.1(14) . . . . ?
C20 C19 C18 C17 -1.2(18) . . . . ?
C18 C17 C16 C15 179.1(10) . . . . ?
C18 C17 C16 C21 -1.2(15) . . . . ?
C18 C19 C20 C21 1.5(18) . . . . ?

loop_
_twin_individual_id
_twin_individual_mass_fraction_refined
1 0.6287
2 0.3713
